data_7206653
loop_
_publ_author_name
'Li, Xin-Zhi'
'Zhou, Xiao-Ping'
'Li, Dan'
'Yin, Ye-Gao'

_publ_section_title
;
 Controlling interpenetration in CuCN coordination polymers by size of the
 pendant substituents of terpyridine ligands
;
_journal_issue 22
_journal_name_full CrystEngComm
_journal_page_first 6759
_journal_paper_doi 10.1039/c1ce05565h
_journal_volume 13
_journal_year 2011
_chemical_formula_sum 'C75 H57 Cu6 N15'
_chemical_formula_weight 1549.59
_chemical_name_systematic
;
?
;
_space_group_IT_number 15
_symmetry_cell_setting monoclinic
_symmetry_space_group_name_Hall '-C 2yc'
_symmetry_space_group_name_H-M 'C 1 2/c 1'
_atom_sites_solution_hydrogens geom
_atom_sites_solution_primary direct
_atom_sites_solution_secondary difmap
_audit_creation_method SHELXL-97
_cell_angle_alpha 90.00
_cell_angle_beta 108.7880(10)
_cell_angle_gamma 90.00
_cell_formula_units_Z 4
_cell_length_a 22.7172(10)
_cell_length_b 14.5191(7)
_cell_length_c 21.7987(10)
_cell_measurement_temperature 298(2)
_cell_volume 6806.8(5)
_computing_cell_refinement 'SAINT-PLUS, Ver. 6.0, 1997'
_computing_data_collection 'SMART, 1998.'
_computing_data_reduction 'SAINT-PLUS, Ver. 6.0, 1997'
_computing_molecular_graphics 'XP, Ver. 6.10, Bruker AXS Inc., 2000.'
_computing_publication_material 'SHELXTL-Bruker AXS Inc., 1998.'
_computing_structure_refinement 'SHELXL-97 (Sheldrick, 1997)'
_computing_structure_solution 'SHELXS-97 (Sheldrick, 1990)'
_diffrn_ambient_temperature 298(2)
_diffrn_measured_fraction_theta_full 1.000
_diffrn_measured_fraction_theta_max 1.000
_diffrn_measurement_device_type 'Bruker Apex CCD'
_diffrn_measurement_method '\w scan'
_diffrn_radiation_monochromator graphite
_diffrn_radiation_source 'fine-focus sealed tube'
_diffrn_radiation_type MoK\a
_diffrn_radiation_wavelength 0.71073
_diffrn_reflns_av_R_equivalents 0.0278
_diffrn_reflns_av_sigmaI/netI 0.0331
_diffrn_reflns_limit_h_max 22
_diffrn_reflns_limit_h_min -26
_diffrn_reflns_limit_k_max 14
_diffrn_reflns_limit_k_min -17
_diffrn_reflns_limit_l_max 25
_diffrn_reflns_limit_l_min -25
_diffrn_reflns_number 17510
_diffrn_reflns_theta_full 25.00
_diffrn_reflns_theta_max 25.00
_diffrn_reflns_theta_min 1.69
_exptl_absorpt_coefficient_mu 1.896
_exptl_absorpt_correction_T_max 0.784
_exptl_absorpt_correction_T_min 0.702
_exptl_absorpt_correction_type multi-scan
_exptl_absorpt_process_details 'Bruker SADABS'
_exptl_crystal_colour pale-yellow
_exptl_crystal_density_diffrn 1.512
_exptl_crystal_density_method 'not measured'
_exptl_crystal_description block
_exptl_crystal_F_000 3144
_exptl_crystal_size_max 0.20
_exptl_crystal_size_mid 0.17
_exptl_crystal_size_min 0.14
_refine_diff_density_max 0.386
_refine_diff_density_min -0.310
_refine_diff_density_rms 0.077
_refine_ls_extinction_method none
_refine_ls_goodness_of_fit_ref 1.002
_refine_ls_hydrogen_treatment constr
_refine_ls_matrix_type full
_refine_ls_number_parameters 460
_refine_ls_number_reflns 5983
_refine_ls_number_restraints 18
_refine_ls_restrained_S_all 1.008
_refine_ls_R_factor_all 0.0631
_refine_ls_R_factor_gt 0.0400
_refine_ls_shift/su_max 0.001
_refine_ls_shift/su_mean 0.000
_refine_ls_structure_factor_coef Fsqd
_refine_ls_weighting_details 'calc w=1/[\s^2^(Fo^2^)+(0.0623P)^2^+1.8471P] where P=(Fo^2^+2Fc^2^)/3'
_refine_ls_weighting_scheme calc
_refine_ls_wR_factor_gt 0.0996
_refine_ls_wR_factor_ref 0.1157
_reflns_number_gt 4220
_reflns_number_total 5983
_reflns_threshold_expression >2sigma(I)
_cod_data_source_file c1ce05565h.txt
_cod_data_source_block 2
_cod_depositor_comments
;
The following automatic conversions were performed:

'_symmetry_cell_setting' value 'Monoclinic' changed to 'monoclinic'
according to /home/saulius/struct/CIF-dictionaries/cif_core.dic
dictionary named 'cif_core.dic' version 2.4.1 from 2010-06-29.

Automatic conversion script
Id: cif_fix_values 1715 2011-07-08 13:25:40Z adriana 
;
_cod_original_sg_symbol_H-M C2/C
_cod_database_code 7206653

loop_
_symmetry_equiv_pos_as_xyz
'x, y, z'
'-x, y, -z+1/2'
'x+1/2, y+1/2, z'
'-x+1/2, y+1/2, -z+1/2'
'-x, -y, -z'
'x, -y, z-1/2'
'-x+1/2, -y+1/2, -z'
'x+1/2, -y+1/2, z-1/2'

loop_
_atom_site_label
_atom_site_type_symbol
_atom_site_fract_x
_atom_site_fract_y
_atom_site_fract_z
_atom_site_U_iso_or_equiv
_atom_site_adp_type
_atom_site_occupancy
_atom_site_symmetry_multiplicity
_atom_site_calc_flag
_atom_site_refinement_flags
_atom_site_disorder_assembly
_atom_site_disorder_group
Cu1 Cu 0.201473(18) 0.33351(3) 1.05769(2) 0.05959(16) Uani 1 1 d . . .
Cu2 Cu -0.005854(18) 0.40232(3) 0.90954(2) 0.05599(16) Uani 1 1 d . . .
Cu3 Cu -0.215331(19) 0.34995(3) 0.75888(2) 0.06162(17) Uani 1 1 d . . .
N1 N 0.22847(14) 0.2583(2) 1.13485(18) 0.0761(10) Uani 1 1 d . . .
N2 N 0.07629(14) 0.3691(2) 0.95944(15) 0.0628(8) Uani 1 1 d . . .
N3 N -0.13543(15) 0.3666(2) 0.82208(16) 0.0688(9) Uani 1 1 d . . .
N4 N -0.28835(12) 0.4282(2) 0.76918(14) 0.0565(8) Uani 1 1 d . . .
N5 N -0.5000 0.5480(3) 0.7500 0.0456(9) Uani 1 2 d S . .
N6 N 0.28273(12) 0.3961(2) 1.05662(14) 0.0568(8) Uani 1 1 d . . .
N7 N 0.45813(12) 0.61395(19) 1.07235(13) 0.0474(7) Uani 1 1 d . . .
N8 N 0.50817(11) 0.9517(2) 1.08012(13) 0.0528(7) Uani 1 1 d . . .
C1 C 0.24927(15) 0.2184(3) 1.18275(18) 0.0580(10) Uani 1 1 d . . .
C2 C 0.12533(14) 0.3576(2) 0.99464(16) 0.0477(8) Uani 1 1 d . . .
C3 C -0.08644(14) 0.3740(2) 0.85781(16) 0.0433(8) Uani 1 1 d . . .
C4 C -0.34574(15) 0.3930(2) 0.75405(18) 0.0584(10) Uani 1 1 d . . .
H4 H -0.3507 0.3301 0.7462 0.070 Uiso 1 1 calc R . .
C5 C -0.39761(15) 0.4447(2) 0.74941(17) 0.0547(9) Uani 1 1 d . . .
H5 H -0.4363 0.4163 0.7391 0.066 Uiso 1 1 calc R . .
C6 C -0.39252(14) 0.5383(2) 0.76004(15) 0.0455(8) Uani 1 1 d . . .
C7 C -0.33311(15) 0.5753(3) 0.77521(17) 0.0589(10) Uani 1 1 d . . .
H7 H -0.3269 0.6383 0.7821 0.071 Uiso 1 1 calc R . .
C8 C -0.28341(16) 0.5181(3) 0.77997(19) 0.0650(11) Uani 1 1 d . . .
H8 H -0.2440 0.5442 0.7915 0.078 Uiso 1 1 calc R . .
C9 C -0.44804(14) 0.5955(2) 0.75454(15) 0.0464(8) Uani 1 1 d . . .
C10 C -0.44670(16) 0.6909(2) 0.75360(16) 0.0529(9) Uani 1 1 d . . .
H10 H -0.4102 0.7216 0.7554 0.064 Uiso 1 1 calc R . .
C11 C -0.5000 0.7409(3) 0.7500 0.0485(11) Uani 1 2 d S . .
C12 C -0.5000 0.8425(4) 0.7500 0.0606(14) Uani 1 2 d S . .
C13 C -0.5500(2) 0.8925(3) 0.7099(2) 0.0787(13) Uani 1 1 d . . .
H13 H -0.5818 0.8523 0.6838 0.094 Uiso 1 1 d R . .
C14 C -0.5636(4) 0.9809(8) 0.6997(6) 0.056(3) Uani 0.50 1 d P . .
H14A H -0.6017 1.0035 0.6696 0.067 Uiso 0.50 1 d PR . .
C15 C -0.5153(4) 1.0375(6) 0.7384(5) 0.050(3) Uani 0.50 1 d P . .
C16 C -0.5245(4) 1.1401(6) 0.7326(4) 0.064(2) Uani 0.50 1 d P . .
H16A H -0.5596 1.1567 0.7456 0.077 Uiso 0.50 1 d PR . .
H16B H -0.5338 1.1574 0.6879 0.077 Uiso 0.50 1 d PR . .
C17 C -0.4697(4) 1.1988(6) 0.7709(5) 0.081(3) Uani 0.50 1 d P . .
H17A H -0.4788 1.2633 0.7646 0.122 Uiso 0.50 1 d PR . .
H17B H -0.4605 1.1837 0.8158 0.122 Uiso 0.50 1 d PR . .
H17C H -0.4344 1.1844 0.7575 0.122 Uiso 0.50 1 d PR . .
C14' C -0.4646(5) 0.9944(9) 0.7804(6) 0.055(3) Uani 0.50 1 d P . .
H14B H -0.4336 1.0346 0.8076 0.066 Uiso 0.50 1 d PR . .
C18 C 0.33419(16) 0.3463(3) 1.06706(19) 0.0610(10) Uani 1 1 d . . .
H18 H 0.3311 0.2827 1.0701 0.073 Uiso 1 1 calc R . .
C19 C 0.39154(16) 0.3830(3) 1.07364(18) 0.0583(10) Uani 1 1 d . . .
H19 H 0.4258 0.3445 1.0810 0.070 Uiso 1 1 calc R . .
C20 C 0.39850(14) 0.4768(2) 1.06932(15) 0.0472(8) Uani 1 1 d . . .
C21 C 0.34548(16) 0.5290(3) 1.0590(2) 0.0721(12) Uani 1 1 d . . .
H21 H 0.3473 0.5928 1.0562 0.087 Uiso 1 1 calc R . .
C22 C 0.28963(17) 0.4861(3) 1.0528(2) 0.0765(13) Uani 1 1 d . . .
H22 H 0.2546 0.5230 1.0456 0.092 Uiso 1 1 calc R . .
C23 C 0.45934(14) 0.5219(2) 1.07581(15) 0.0456(8) Uani 1 1 d . . .
C24 C 0.51281(13) 0.4710(2) 1.08416(14) 0.0485(8) Uani 1 1 d . . .
H24 H 0.5116 0.4073 1.0877 0.058 Uiso 1 1 calc R . .
C25 C 0.56862(14) 0.5142(2) 1.08735(15) 0.0467(8) Uani 1 1 d . . .
C26 C 0.56643(15) 0.6089(2) 1.08339(16) 0.0495(8) Uani 1 1 d . . .
H26 H 0.6021 0.6415 1.0850 0.059 Uiso 1 1 calc R . .
C27 C 0.51167(14) 0.6565(2) 1.07695(16) 0.0487(8) Uani 1 1 d . . .
C28 C 0.51065(14) 0.7589(2) 1.07659(16) 0.0478(8) Uani 1 1 d . . .
C29 C 0.45876(15) 0.8083(2) 1.04080(17) 0.0569(9) Uani 1 1 d . . .
H29 H 0.4235 0.7777 1.0151 0.068 Uiso 1 1 calc R . .
C30 C 0.45972(15) 0.9027(2) 1.04353(17) 0.0581(9) Uani 1 1 d . . .
H30 H 0.4246 0.9344 1.0185 0.070 Uiso 1 1 calc R . .
C31 C 0.55823(15) 0.9036(2) 1.11388(17) 0.0547(9) Uani 1 1 d . . .
H31 H 0.5929 0.9359 1.1392 0.066 Uiso 1 1 calc R . .
C32 C 0.56135(15) 0.8096(2) 1.11326(17) 0.0543(9) Uani 1 1 d . . .
H32 H 0.5976 0.7797 1.1375 0.065 Uiso 1 1 calc R . .
C33 C 0.62694(15) 0.4621(2) 1.09707(16) 0.0497(8) Uani 1 1 d . A .
C34 C 0.62855(17) 0.3675(3) 1.0962(2) 0.0668(11) Uani 1 1 d . . .
H34 H 0.5917 0.3349 1.0887 0.080 Uiso 1 1 calc R . .
C35 C 0.68308(19) 0.3197(3) 1.1061(2) 0.0811(13) Uani 1 1 d . A .
H35 H 0.6824 0.2556 1.1048 0.097 Uiso 1 1 calc R . .
C36 C 0.73865(19) 0.3658(3) 1.1180(2) 0.0832(13) Uani 1 1 d . . .
C37 C 0.73700(18) 0.4604(3) 1.1177(2) 0.0890(15) Uani 1 1 d . A .
H37 H 0.7738 0.4930 1.1248 0.107 Uiso 1 1 calc R . .
C38 C 0.68276(16) 0.5080(3) 1.1075(2) 0.0742(12) Uani 1 1 d . . .
H38 H 0.6833 0.5721 1.1074 0.089 Uiso 1 1 calc R A .
C39 C 0.8003(2) 0.3146(4) 1.1310(3) 0.1179(19) Uani 0.60 1 d PU A 1
H39A H 0.7961 0.2525 1.1441 0.141 Uiso 0.60 1 d PR A 1
H39B H 0.8318 0.3447 1.1655 0.141 Uiso 0.60 1 d PR A 1
C40 C 0.8195(5) 0.3153(7) 1.0737(5) 0.118(3) Uani 0.60 1 d PU A 1
H40A H 0.8583 0.2836 1.0818 0.177 Uiso 0.60 1 d PR A 1
H40B H 0.7879 0.2848 1.0396 0.177 Uiso 0.60 1 d PR A 1
H40C H 0.8238 0.3777 1.0611 0.177 Uiso 0.60 1 d PR A 1
C39' C 0.8003(2) 0.3146(4) 1.1310(3) 0.1179(19) Uani 0.40 1 d P A 2
H39C H 0.8091 0.2862 1.1754 0.141 Uiso 0.40 1 d PR A 2
H39D H 0.8327 0.3621 1.1400 0.141 Uiso 0.40 1 d PR A 2
C40' C 0.8107(7) 0.2563(11) 1.0988(8) 0.118(3) Uani 0.40 1 d PU A 2
H40D H 0.8525 0.2344 1.1179 0.177 Uiso 0.40 1 d PR A 2
H40E H 0.7822 0.2059 1.0934 0.177 Uiso 0.40 1 d PR A 2
H40F H 0.8062 0.2833 1.0573 0.177 Uiso 0.40 1 d PR A 2

loop_
_atom_site_aniso_label
_atom_site_aniso_U_11
_atom_site_aniso_U_22
_atom_site_aniso_U_33
_atom_site_aniso_U_23
_atom_site_aniso_U_13
_atom_site_aniso_U_12
Cu1 0.0377(2) 0.0655(3) 0.0669(3) 0.0036(2) 0.0047(2) -0.0004(2)
Cu2 0.0415(3) 0.0562(3) 0.0606(3) -0.0005(2) 0.0031(2) 0.00321(18)
Cu3 0.0416(3) 0.0633(3) 0.0705(3) -0.0064(2) 0.0048(2) 0.0024(2)
N1 0.0479(18) 0.072(2) 0.098(3) 0.008(2) 0.0086(18) -0.0213(16)
N2 0.0563(19) 0.060(2) 0.068(2) 0.0024(16) 0.0155(17) 0.0061(15)
N3 0.071(2) 0.061(2) 0.079(2) -0.0079(18) 0.0299(19) 0.0024(17)
N4 0.0403(16) 0.061(2) 0.0634(19) -0.0164(16) 0.0096(14) 0.0012(14)
N5 0.039(2) 0.043(2) 0.054(2) 0.000 0.0135(18) 0.000
N6 0.0395(16) 0.064(2) 0.0643(19) 0.0116(16) 0.0128(14) -0.0008(14)
N7 0.0456(16) 0.0429(17) 0.0543(17) -0.0010(13) 0.0169(13) -0.0011(12)
N8 0.0430(16) 0.0478(18) 0.0614(18) -0.0018(14) 0.0083(14) 0.0013(12)
C1 0.0403(19) 0.053(2) 0.064(2) 0.0166(19) -0.0059(17) -0.0119(16)
C2 0.0352(17) 0.051(2) 0.051(2) 0.0064(16) 0.0057(15) 0.0005(15)
C3 0.0255(15) 0.046(2) 0.0490(19) -0.0072(15) -0.0006(14) -0.0021(13)
C4 0.047(2) 0.046(2) 0.075(3) -0.0076(19) 0.0100(18) -0.0020(16)
C5 0.0403(19) 0.051(2) 0.071(2) -0.0026(18) 0.0153(17) -0.0045(16)
C6 0.0410(18) 0.048(2) 0.0466(19) -0.0036(15) 0.0132(15) -0.0030(14)
C7 0.045(2) 0.052(2) 0.081(3) -0.0216(19) 0.0209(18) -0.0105(16)
C8 0.042(2) 0.068(3) 0.083(3) -0.024(2) 0.0172(18) -0.0109(18)
C9 0.0442(18) 0.047(2) 0.050(2) -0.0022(16) 0.0173(15) 0.0001(15)
C10 0.053(2) 0.047(2) 0.063(2) -0.0011(17) 0.0235(17) -0.0074(16)
C11 0.058(3) 0.040(3) 0.051(3) 0.000 0.024(2) 0.000
C12 0.083(4) 0.048(3) 0.064(3) 0.000 0.042(3) 0.000
C13 0.110(4) 0.052(3) 0.091(3) 0.015(2) 0.055(3) 0.016(2)
C14 0.043(7) 0.052(6) 0.064(8) 0.006(5) 0.006(6) -0.003(6)
C15 0.038(10) 0.061(6) 0.047(9) -0.009(5) 0.008(7) -0.008(4)
C16 0.074(6) 0.052(5) 0.063(6) 0.009(5) 0.017(4) -0.004(4)
C17 0.089(6) 0.055(6) 0.095(7) -0.013(6) 0.024(5) -0.015(5)
C14' 0.035(8) 0.066(8) 0.060(10) -0.012(7) 0.007(7) -0.002(7)
C18 0.053(2) 0.051(2) 0.081(3) -0.0047(19) 0.024(2) -0.0089(17)
C19 0.045(2) 0.052(2) 0.079(3) -0.0025(19) 0.0211(18) -0.0014(16)
C20 0.0428(18) 0.051(2) 0.048(2) 0.0032(16) 0.0152(15) -0.0015(15)
C21 0.051(2) 0.054(2) 0.114(3) 0.025(2) 0.031(2) 0.0052(18)
C22 0.045(2) 0.065(3) 0.119(4) 0.036(3) 0.027(2) 0.0114(19)
C23 0.0431(18) 0.049(2) 0.0448(19) -0.0016(15) 0.0141(15) -0.0013(15)
C24 0.0448(19) 0.045(2) 0.054(2) -0.0027(15) 0.0130(16) -0.0018(14)
C25 0.0450(18) 0.050(2) 0.0453(19) -0.0019(16) 0.0142(15) 0.0006(15)
C26 0.0431(19) 0.045(2) 0.061(2) -0.0044(17) 0.0169(16) -0.0062(15)
C27 0.045(2) 0.049(2) 0.051(2) -0.0016(16) 0.0150(16) -0.0008(15)
C28 0.0463(19) 0.046(2) 0.053(2) -0.0005(16) 0.0193(16) -0.0018(15)
C29 0.0446(19) 0.052(2) 0.066(2) -0.0053(18) 0.0058(17) -0.0024(16)
C30 0.045(2) 0.054(2) 0.065(2) -0.0012(18) 0.0034(17) 0.0060(16)
C31 0.0419(19) 0.053(2) 0.062(2) -0.0002(18) 0.0061(16) -0.0036(16)
C32 0.0428(19) 0.047(2) 0.069(2) 0.0063(18) 0.0116(17) 0.0038(15)
C33 0.0431(18) 0.050(2) 0.054(2) -0.0040(16) 0.0128(15) 0.0010(15)
C34 0.052(2) 0.057(3) 0.094(3) 0.005(2) 0.028(2) 0.0047(18)
C35 0.067(3) 0.059(3) 0.120(4) 0.014(3) 0.033(3) 0.014(2)
C36 0.053(2) 0.084(3) 0.103(4) 0.010(3) 0.012(2) 0.018(2)
C37 0.039(2) 0.086(4) 0.133(4) -0.016(3) 0.016(2) -0.003(2)
C38 0.045(2) 0.060(3) 0.109(3) -0.014(2) 0.013(2) -0.0030(18)
C39 0.072(3) 0.115(4) 0.162(5) 0.010(4) 0.031(3) 0.036(3)
C40 0.100(4) 0.119(6) 0.146(6) 0.007(5) 0.056(4) 0.019(5)
C39' 0.072(3) 0.115(4) 0.162(5) 0.010(4) 0.031(3) 0.036(3)
C40' 0.100(4) 0.119(6) 0.146(6) 0.007(5) 0.056(4) 0.019(5)

loop_
_atom_type_symbol
_atom_type_description
_atom_type_scat_dispersion_real
_atom_type_scat_dispersion_imag
_atom_type_scat_source
C C 0.0033 0.0016 'International Tables Vol C Tables 4.2.6.8 and 6.1.1.4'
H H 0.0000 0.0000 'International Tables Vol C Tables 4.2.6.8 and 6.1.1.4'
N N 0.0061 0.0033 'International Tables Vol C Tables 4.2.6.8 and 6.1.1.4'
Cu Cu 0.3201 1.2651 'International Tables Vol C Tables 4.2.6.8 and 6.1.1.4'

loop_
_geom_angle_atom_site_label_1
_geom_angle_atom_site_label_2
_geom_angle_atom_site_label_3
_geom_angle
_geom_angle_site_symmetry_1
_geom_angle_site_symmetry_3
C2 Cu1 N1 135.01(14) . .
C2 Cu1 N6 122.01(13) . .
N1 Cu1 N6 102.97(12) . .
C3 Cu2 N2 152.41(15) . .
C3 Cu2 N8 103.35(12) . 7_567
N2 Cu2 N8 104.20(12) . 7_567
C1 Cu3 N3 137.93(14) 8_455 .
C1 Cu3 N4 104.73(12) 8_455 .
N3 Cu3 N4 117.31(12) . .
C1 N1 Cu1 173.8(3) . .
C2 N2 Cu2 171.5(3) . .
C3 N3 Cu3 176.4(3) . .
C8 N4 C4 116.1(3) . .
C8 N4 Cu3 122.1(2) . .
C4 N4 Cu3 120.8(2) . .
C9 N5 C9 118.3(4) . 2_456
C22 N6 C18 115.6(3) . .
C22 N6 Cu1 124.1(2) . .
C18 N6 Cu1 119.9(3) . .
C23 N7 C27 117.1(3) . .
C31 N8 C30 116.2(3) . .
C31 N8 Cu2 120.5(2) . 7_567
C30 N8 Cu2 123.3(2) . 7_567
N1 C1 Cu3 177.6(4) . 8_556
N2 C2 Cu1 174.2(3) . .
N3 C3 Cu2 171.4(3) . .
N4 C4 C5 123.7(3) . .
N4 C4 H4 118.1 . .
C5 C4 H4 118.1 . .
C4 C5 C6 120.2(3) . .
C4 C5 H5 119.9 . .
C6 C5 H5 119.9 . .
C5 C6 C7 116.4(3) . .
C5 C6 C9 121.1(3) . .
C7 C6 C9 122.5(3) . .
C8 C7 C6 119.6(3) . .
C8 C7 H7 120.2 . .
C6 C7 H7 120.2 . .
N4 C8 C7 124.1(3) . .
N4 C8 H8 118.0 . .
C7 C8 H8 118.0 . .
N5 C9 C10 122.3(3) . .
N5 C9 C6 115.1(3) . .
C10 C9 C6 122.6(3) . .
C9 C10 C11 119.9(3) . .
C9 C10 H10 120.0 . .
C11 C10 H10 120.0 . .
C10 C11 C10 117.2(5) 2_456 .
C10 C11 C12 121.4(2) 2_456 .
C10 C11 C12 121.4(2) . .
C13 C12 C13 117.2(6) . 2_456
C13 C12 C11 121.4(3) . .
C13 C12 C11 121.4(3) 2_456 .
C14 C13 C12 135.3(6) . .
C12 C13 C14' 108.9(6) . 2_456
C14 C13 H13 113.5 . .
C12 C13 H13 111.2 . .
C14' C13 H13 139.9 2_456 .
C14' C14 C13 93(2) 2_456 .
C13 C14 C15 111.7(8) . .
C13 C14 C15 99.9(6) . 2_456
C14' C14 H14A 143.0 2_456 .
C13 C14 H14A 123.9 . .
C15 C14 H14A 124.4 . .
C15 C14 H14A 136.2 2_456 .
C15 C15 C14' 128.4(13) 2_456 2_456
C14' C15 C14' 101.6(19) 2_456 .
C15 C15 C14 144.3(6) 2_456 .
C14' C15 C14 117.2(9) . .
C15 C15 C16 97.8(4) 2_456 .
C14' C15 C16 133.5(14) 2_456 .
C14' C15 C16 125.0(8) . .
C14 C15 C16 117.8(8) . .
C15 C15 C16 58.3(4) 2_456 2_456
C14' C15 C16 171.1(15) 2_456 2_456
C14' C15 C16 85.5(7) . 2_456
C14 C15 C16 157.2(9) . 2_456
C14' C15 C14 104.8(13) 2_456 2_456
C14 C15 C14 120.6(10) . 2_456
C16 C15 C14 121.6(6) . 2_456
C16 C15 C14 82.1(5) 2_456 2_456
C17 C16 C16 98.6(9) 2_456 2_456
C17 C16 C15 179.1(14) 2_456 .
C16 C16 C15 82.1(4) 2_456 .
C17 C16 C17 64.4(11) 2_456 .
C15 C16 C17 116.3(6) . .
C17 C16 C15 156.8(12) 2_456 2_456
C16 C16 C15 58.3(4) 2_456 2_456
C17 C16 C15 92.4(5) . 2_456
C17 C16 H16A 70.0 2_456 .
C16 C16 H16A 122.3 2_456 .
C15 C16 H16A 109.3 . .
C17 C16 H16A 108.0 . .
C15 C16 H16A 119.2 2_456 .
C17 C16 H16B 71.1 2_456 .
C16 C16 H16B 122.1 2_456 .
C15 C16 H16B 108.9 . .
C17 C16 H16B 106.6 . .
C15 C16 H16B 120.6 2_456 .
H16A C16 H16B 107.5 . .
C16 C17 C17 81.4(9) 2_456 2_456
C16 C17 C16 47.3(9) 2_456 .
C16 C17 H17A 158.8 2_456 .
C17 C17 H17A 77.4 2_456 .
C16 C17 H17A 111.6 . .
C16 C17 H17B 80.8 2_456 .
C17 C17 H17B 120.9 2_456 .
C16 C17 H17B 107.7 . .
H17A C17 H17B 109.5 . .
C16 C17 H17C 83.0 2_456 .
C17 C17 H17C 123.5 2_456 .
C16 C17 H17C 109.1 . .
H17A C17 H17C 109.5 . .
H17B C17 H17C 109.5 . .
C14 C14' C15 145(3) 2_456 2_456
C14 C14' C15 168(3) 2_456 .
C14 C14' C13 60.6(18) 2_456 2_456
C15 C14' C13 153.3(16) 2_456 2_456
C15 C14' C13 129.7(11) . 2_456
C14 C14' C14' 162(2) 2_456 2_456
C15 C14' C14' 51.2(13) 2_456 2_456
C13 C14' C14' 102.4(4) 2_456 2_456
C14 C14' H14B 54.9 2_456 .
C15 C14' H14B 91.3 2_456 .
C15 C14' H14B 115.2 . .
C13 C14' H14B 115.1 2_456 .
C14' C14' H14B 142.5 2_456 .
N6 C18 C19 124.0(4) . .
N6 C18 H18 118.0 . .
C19 C18 H18 118.0 . .
C18 C19 C20 120.2(3) . .
C18 C19 H19 119.9 . .
C20 C19 H19 119.9 . .
C19 C20 C21 116.2(3) . .
C19 C20 C23 123.3(3) . .
C21 C20 C23 120.5(3) . .
C20 C21 C22 119.7(4) . .
C20 C21 H21 120.2 . .
C22 C21 H21 120.2 . .
N6 C22 C21 124.3(4) . .
N6 C22 H22 117.8 . .
C21 C22 H22 117.8 . .
N7 C23 C24 122.8(3) . .
N7 C23 C20 115.5(3) . .
C24 C23 C20 121.7(3) . .
C23 C24 C25 120.8(3) . .
C23 C24 H24 119.6 . .
C25 C24 H24 119.6 . .
C26 C25 C24 115.5(3) . .
C26 C25 C33 122.1(3) . .
C24 C25 C33 122.3(3) . .
C25 C26 C27 121.0(3) . .
C25 C26 H26 119.5 . .
C27 C26 H26 119.5 . .
N7 C27 C26 122.7(3) . .
N7 C27 C28 116.7(3) . .
C26 C27 C28 120.6(3) . .
C32 C28 C29 116.6(3) . .
C32 C28 C27 121.4(3) . .
C29 C28 C27 122.0(3) . .
C30 C29 C28 119.6(3) . .
C30 C29 H29 120.2 . .
C28 C29 H29 120.2 . .
N8 C30 C29 123.8(3) . .
N8 C30 H30 118.1 . .
C29 C30 H30 118.1 . .
N8 C31 C32 123.7(3) . .
N8 C31 H31 118.2 . .
C32 C31 H31 118.2 . .
C31 C32 C28 120.1(3) . .
C31 C32 H32 120.0 . .
C28 C32 H32 120.0 . .
C34 C33 C38 117.1(3) . .
C34 C33 C25 122.4(3) . .
C38 C33 C25 120.5(3) . .
C33 C34 C35 122.0(4) . .
C33 C34 H34 119.0 . .
C35 C34 H34 119.0 . .
C34 C35 C36 120.6(4) . .
C34 C35 H35 119.7 . .
C36 C35 H35 119.7 . .
C37 C36 C35 117.6(4) . .
C37 C36 C39 120.6(4) . .
C35 C36 C39 121.9(5) . .
C38 C37 C36 121.9(4) . .
C38 C37 H37 119.1 . .
C36 C37 H37 119.1 . .
C37 C38 C33 120.9(4) . .
C37 C38 H38 119.6 . .
C33 C38 H38 119.6 . .
C40 C39 C36 110.4(6) . .
C40 C39 H39A 110.4 . .
C36 C39 H39A 109.9 . .
C40 C39 H39B 108.4 . .
C36 C39 H39B 109.4 . .
H39A C39 H39B 108.4 . .
C40 C39 H39C 143.7 . .
C36 C39 H39C 105.3 . .
H39A C39 H39C 48.7 . .
H39B C39 H39C 64.5 . .
C40 C39 H39D 75.7 . .
C36 C39 H39D 106.2 . .
H39A C39 H39D 137.8 . .
H39C C39 H39D 101.0 . .
C39 C40 H40A 110.5 . .
C39 C40 H40B 107.9 . .
H40A C40 H40B 109.5 . .
C39 C40 H40C 109.9 . .
H40A C40 H40C 109.5 . .
H40B C40 H40C 109.5 . .
H40A C40 H39D 98.6 . .
H40B C40 H39D 143.5 . .
H40C C40 H39D 81.1 . .
C39 C40 H40D 71.3 . .
H40B C40 H40D 102.8 . .
H40C C40 H40D 144.9 . .
H39D C40 H40D 80.9 . .
C39 C40 H40F 105.9 . .
H40A C40 H40F 89.5 . .
H40C C40 H40F 129.3 . .
H39D C40 H40F 143.7 . .
H40D C40 H40F 80.3 . .
H39A C40' H40A 139.0 . .
H39A C40' H40B 138.2 . .
H40A C40' H40B 74.0 . .
H39A C40' H40D 97.5 . .
H40A C40' H40D 55.4 . .
H40B C40' H40D 124.1 . .
H39A C40' H40E 72.3 . .
H40A C40' H40E 141.3 . .
H40B C40' H40E 94.8 . .
H40D C40' H40E 109.5 . .
H39A C40' H40F 149.8 . .
H40A C40' H40F 57.2 . .
H40D C40' H40F 109.5 . .
H40E C40' H40F 109.5 . .

loop_
_geom_bond_atom_site_label_1
_geom_bond_atom_site_label_2
_geom_bond_distance
_geom_bond_site_symmetry_2
Cu1 C2 1.863(3) .
Cu1 N1 1.933(4) .
Cu1 N6 2.064(3) .
Cu2 C3 1.861(3) .
Cu2 N2 1.895(3) .
Cu2 N8 2.133(3) 7_567
Cu3 C1 1.877(4) 8_455
Cu3 N3 1.908(3) .
Cu3 N4 2.082(3) .
N1 C1 1.154(5) .
N2 C2 1.143(4) .
N3 C3 1.139(4) .
N4 C8 1.325(5) .
N4 C4 1.339(4) .
N5 C9 1.343(4) .
N5 C9 1.343(4) 2_456
N6 C22 1.322(5) .
N6 C18 1.330(4) .
N7 C23 1.338(4) .
N7 C27 1.339(4) .
N8 C31 1.336(4) .
N8 C30 1.338(4) .
N8 Cu2 2.133(3) 7_567
C1 Cu3 1.877(4) 8_556
C4 C5 1.372(5) .
C4 H4 0.9300 .
C5 C6 1.377(4) .
C5 H5 0.9300 .
C6 C7 1.390(4) .
C6 C9 1.482(4) .
C7 C8 1.379(5) .
C7 H7 0.9300 .
C8 H8 0.9300 .
C9 C10 1.387(5) .
C10 C11 1.392(4) .
C10 H10 0.9300 .
C11 C10 1.392(4) 2_456
C11 C12 1.474(7) .
C12 C13 1.393(5) .
C12 C13 1.393(5) 2_456
C13 C14 1.322(13) .
C13 C14' 1.516(14) 2_456
C13 H13 0.9599 .
C14 C14' 0.677(9) 2_456
C14 C15 1.413(11) .
C14 H14A 0.9599 .
C15 C15 0.717(15) 2_456
C15 C14' 0.805(11) 2_456
C15 C14' 1.371(13) .
C15 C16 1.504(12) .
C16 C17 0.862(10) 2_456
C16 C16 1.127(16) 2_456
C16 C17 1.518(9) .
C16 H16A 0.9599 .
C16 H16B 0.9600 .
C17 C16 0.862(10) 2_456
C17 C17 1.385(17) 2_456
C17 H17A 0.9600 .
C17 H17B 0.9600 .
C17 H17C 0.9599 .
C14' C14 0.677(9) 2_456
C14' C15 0.805(11) 2_456
C14' C13 1.516(14) 2_456
C14' H14B 0.9600 .
C18 C19 1.372(5) .
C18 H18 0.9300 .
C19 C20 1.378(5) .
C19 H19 0.9300 .
C20 C21 1.379(5) .
C20 C23 1.494(4) .
C21 C22 1.381(5) .
C21 H21 0.9300 .
C22 H22 0.9300 .
C23 C24 1.383(4) .
C24 C25 1.396(4) .
C24 H24 0.9300 .
C25 C26 1.378(5) .
C25 C33 1.480(4) .
C26 C27 1.390(4) .
C26 H26 0.9300 .
C27 C28 1.486(5) .
C28 C32 1.384(4) .
C28 C29 1.386(4) .
C29 C30 1.371(5) .
C29 H29 0.9300 .
C30 H30 0.9300 .
C31 C32 1.367(5) .
C31 H31 0.9300 .
C32 H32 0.9300 .
C33 C34 1.374(5) .
C33 C38 1.385(5) .
C34 C35 1.375(5) .
C34 H34 0.9300 .
C35 C36 1.378(6) .
C35 H35 0.9300 .
C36 C37 1.375(6) .
C36 C39 1.528(6) .
C37 C38 1.367(5) .
C37 H37 0.9300 .
C38 H38 0.9300 .
C39 C40 1.450(10) .
C39 H39A 0.9600 .
C39 H39B 0.9600 .
C39 H39C 1.0102 .
C39 H39D 0.9808 .
C40 H40A 0.9600 .
C40 H40B 0.9601 .
C40 H40C 0.9600 .
C40 H40F 0.6046 .
C40' H39A 1.1399 .
C40' H40B 1.2943 .
C40' H40D 0.9599 .
C40' H40E 0.9600 .
C40' H40F 0.9602 .
